data_2236452
loop_
_publ_author_name
'Kant, Rajni'
'Gupta, Vivek K.'
'Kapoor, Kamini'
'Samshuddin, S.'
'Narayana, B.'
'Sarojini, B. K.'

_publ_section_title
;
 <i>N</i>'-[(<i>E</i>)-4-Hydroxybenzylidene]-2-(naphthalen-2-yloxy)acetohydrazide
;
_journal_issue 10
_journal_name_full 'Acta Crystallographica Section E'
_journal_page_first o2923
_journal_page_last o2924
_journal_paper_doi 10.1107/S1600536812038408
_journal_volume 68
_journal_year 2012
_chemical_formula_iupac 'C19 H16 N2 O3'
_chemical_formula_moiety 'C19 H16 N2 O3'
_chemical_formula_sum 'C19 H16 N2 O3'
_chemical_formula_weight 320.34
_chemical_name_systematic
;
<i>N</i>'-[(<i>E</i>)-4-Hydroxybenzylidene]-2-(naphthalen-2-yloxy)acetohydrazide
;
_space_group_IT_number 29
_symmetry_cell_setting orthorhombic
_symmetry_space_group_name_Hall 'P 2c -2ac'
_symmetry_space_group_name_H-M 'P c a 21'
_atom_sites_solution_hydrogens geom
_atom_sites_solution_primary direct
_atom_sites_solution_secondary difmap
_audit_creation_method SHELXL-97
_cell_angle_alpha 90.00
_cell_angle_beta 90.00
_cell_angle_gamma 90.00
_cell_formula_units_Z 8
_cell_length_a 17.2908(8)
_cell_length_b 6.9946(3)
_cell_length_c 27.1617(11)
_cell_measurement_reflns_used 6059
_cell_measurement_temperature 293(2)
_cell_measurement_theta_max 29.0161
_cell_measurement_theta_min 3.4748
_cell_volume 3285.0(2)
_computing_cell_refinement 'CrysAlis PRO (Oxford Diffraction, 2010)'
_computing_data_collection 'CrysAlis PRO (Oxford Diffraction, 2010)'
_computing_data_reduction 'CrysAlis PRO (Oxford Diffraction, 2010)'
_computing_molecular_graphics 'ORTEP-3 (Farrugia, 1997)'
_computing_publication_material 'PLATON (Spek, 2009)'
_computing_structure_refinement 'SHELXL97 (Sheldrick, 2008)'
_computing_structure_solution 'SHELXS97 (Sheldrick, 2008)'
_diffrn_ambient_temperature 293(2)
_diffrn_detector_area_resol_mean 16.1049
_diffrn_measured_fraction_theta_full 0.994
_diffrn_measured_fraction_theta_max 0.994
_diffrn_measurement_device_type 'Oxford Diffraction Xcalibur Sapphire3'
_diffrn_measurement_method '\w scans'
_diffrn_radiation_monochromator graphite
_diffrn_radiation_source 'fine-focus sealed tube'
_diffrn_radiation_type MoK\a
_diffrn_radiation_wavelength 0.71073
_diffrn_reflns_av_R_equivalents 0.0418
_diffrn_reflns_av_sigmaI/netI 0.0358
_diffrn_reflns_limit_h_max 21
_diffrn_reflns_limit_h_min -21
_diffrn_reflns_limit_k_max 8
_diffrn_reflns_limit_k_min -8
_diffrn_reflns_limit_l_max 30
_diffrn_reflns_limit_l_min -34
_diffrn_reflns_number 19652
_diffrn_reflns_theta_full 27.00
_diffrn_reflns_theta_max 27.00
_diffrn_reflns_theta_min 3.48
_diffrn_standards_decay_% 0
_diffrn_standards_interval_count 0
_diffrn_standards_interval_time 0
_diffrn_standards_number 0
_exptl_absorpt_coefficient_mu 0.089
_exptl_absorpt_correction_T_max 1.00000
_exptl_absorpt_correction_T_min 0.89871
_exptl_absorpt_correction_type multi-scan
_exptl_absorpt_process_details '(CrysAlis PRO; Oxford Diffraction, 2010)'
_exptl_crystal_colour white
_exptl_crystal_density_diffrn 1.295
_exptl_crystal_density_method 'not measured'
_exptl_crystal_description block
_exptl_crystal_F_000 1344
_exptl_crystal_size_max 0.3
_exptl_crystal_size_mid 0.2
_exptl_crystal_size_min 0.2
_refine_diff_density_max 0.152
_refine_diff_density_min -0.143
_refine_ls_extinction_method none
_refine_ls_goodness_of_fit_ref 1.071
_refine_ls_hydrogen_treatment mixed
_refine_ls_matrix_type full
_refine_ls_number_parameters 449
_refine_ls_number_reflns 3632
_refine_ls_number_restraints 5
_refine_ls_restrained_S_all 1.071
_refine_ls_R_factor_all 0.0797
_refine_ls_R_factor_gt 0.0486
_refine_ls_shift/su_max 0.001
_refine_ls_shift/su_mean 0.000
_refine_ls_structure_factor_coef Fsqd
_refine_ls_weighting_details 'calc w=1/[\s^2^(Fo^2^)+(0.0343P)^2^+1.0102P] where P=(Fo^2^+2Fc^2^)/3'
_refine_ls_weighting_scheme calc
_refine_ls_wR_factor_gt 0.0950
_refine_ls_wR_factor_ref 0.1118
_reflns_number_gt 2583
_reflns_number_total 3632
_reflns_threshold_expression I>2\s(I)
_cod_data_source_file lh5528.cif
_cod_data_source_block I
_cod_database_code 2236452
_cod_database_fobs_code 2236452

loop_
_symmetry_equiv_pos_as_xyz
'x, y, z'
'-x, -y, z+1/2'
'x+1/2, -y, z'
'-x+1/2, y, z+1/2'

loop_
_atom_site_type_symbol
_atom_site_label
_atom_site_fract_x
_atom_site_fract_y
_atom_site_fract_z
_atom_site_U_iso_or_equiv
_atom_site_adp_type
_atom_site_calc_flag
_atom_site_refinement_flags
_atom_site_occupancy
_atom_site_symmetry_multiplicity
C C1A 0.2482(2) 0.4059(6) -0.14893(15) 0.0502(10) Uani d . 1 1
C C2A 0.2422(3) 0.2457(7) -0.17829(19) 0.0699(13) Uani d . 1 1
H H2A 0.2634 0.1307 -0.1676 0.084 Uiso calc R 1 1
C C3A 0.2052(3) 0.2536(7) -0.22309(19) 0.0743(14) Uani d . 1 1
H H3A 0.2022 0.1451 -0.2428 0.089 Uiso calc R 1 1
C C4A 0.1728(2) 0.4225(6) -0.23867(17) 0.0546(11) Uani d . 1 1
C C6A 0.2168(2) 0.5745(6) -0.16513(15) 0.0546(10) Uani d . 1 1
H H6A 0.2210 0.6841 -0.1459 0.066 Uiso calc R 1 1
C C5A 0.1786(2) 0.5827(6) -0.21025(16) 0.0532(10) Uani d . 1 1
H H5A 0.1571 0.6972 -0.2210 0.064 Uiso calc R 1 1
O O7A 0.1354(2) 0.4179(5) -0.28308(13) 0.0770(10) Uani d D 1 1
C C8A 0.2889(2) 0.3847(6) -0.10197(15) 0.0513(10) Uani d . 1 1
H H8A 0.3009 0.2622 -0.0911 0.062 Uiso calc R 1 1
N N9A 0.3085(2) 0.5267(5) -0.07535(14) 0.0510(9) Uani d . 1 1
N N10A 0.3504(2) 0.4753(5) -0.03367(13) 0.0447(8) Uani d D 1 1
C C11A 0.3730(2) 0.6093(6) -0.00186(14) 0.0459(9) Uani d . 1 1
O O11A 0.35586(19) 0.7796(4) -0.00537(11) 0.0636(8) Uani d . 1 1
O O12A 0.44014(15) 0.3498(4) 0.03806(10) 0.0495(7) Uani d . 1 1
C C12A 0.4206(2) 0.5452(5) 0.04084(16) 0.0480(9) Uani d . 1 1
H H12A 0.4677 0.6205 0.0421 0.058 Uiso calc R 1 1
H H12B 0.3922 0.5682 0.0710 0.058 Uiso calc R 1 1
C C13A 0.4888(2) 0.2836(6) 0.07439(14) 0.0442(9) Uani d . 1 1
C C14A 0.5162(2) 0.0966(6) 0.06702(16) 0.0535(10) Uani d . 1 1
H H14A 0.5011 0.0271 0.0395 0.064 Uiso calc R 1 1
C C15A 0.5655(3) 0.0182(6) 0.1010(2) 0.0632(14) Uani d . 1 1
H H15A 0.5823 -0.1071 0.0969 0.076 Uiso calc R 1 1
C C16A 0.5912(2) 0.1234(7) 0.14197(16) 0.0582(11) Uani d . 1 1
C C17A 0.6445(3) 0.0489(9) 0.1769(2) 0.0816(17) Uani d . 1 1
H H17A 0.6626 -0.0757 0.1738 0.098 Uiso calc R 1 1
C C18A 0.6692(3) 0.1605(11) 0.2151(2) 0.0922(18) Uani d . 1 1
H H18A 0.7043 0.1104 0.2376 0.111 Uiso calc R 1 1
C C19A 0.6430(3) 0.3479(10) 0.2214(2) 0.0865(16) Uani d . 1 1
H H19A 0.6609 0.4215 0.2475 0.104 Uiso calc R 1 1
C C20A 0.5910(3) 0.4217(8) 0.18875(17) 0.0684(13) Uani d . 1 1
H H20A 0.5732 0.5462 0.1929 0.082 Uiso calc R 1 1
C C21A 0.5638(2) 0.3105(6) 0.14854(14) 0.0518(10) Uani d . 1 1
C C22A 0.5118(2) 0.3884(6) 0.11403(14) 0.0496(9) Uani d . 1 1
H H22A 0.4931 0.5119 0.1183 0.059 Uiso calc R 1 1
C C1B 0.4922(2) -0.0263(6) -0.19756(15) 0.0502(11) Uani d . 1 1
C C2B 0.4561(3) -0.1702(6) -0.17164(15) 0.0601(11) Uani d . 1 1
H H2B 0.4522 -0.2908 -0.1858 0.072 Uiso calc R 1 1
C C3B 0.4257(3) -0.1410(6) -0.12522(16) 0.0562(11) Uani d . 1 1
H H3B 0.4010 -0.2401 -0.1087 0.067 Uiso calc R 1 1
C C4B 0.4324(2) 0.0357(6) -0.10368(17) 0.0523(11) Uani d . 1 1
C C5B 0.4652(3) 0.1827(6) -0.12975(18) 0.0682(13) Uani d . 1 1
H H5B 0.4676 0.3041 -0.1159 0.082 Uiso calc R 1 1
C C6B 0.4949(3) 0.1526(6) -0.17646(18) 0.0640(12) Uani d . 1 1
H H6B 0.5167 0.2539 -0.1937 0.077 Uiso calc R 1 1
O O7B 0.4058(2) 0.0738(5) -0.05744(12) 0.0690(9) Uani d D 1 1
C C8B 0.5265(2) -0.0703(6) -0.24509(15) 0.0530(10) Uani d . 1 1
H H8B 0.5228 -0.1939 -0.2575 0.064 Uiso calc R 1 1
N N9B 0.56127(19) 0.0566(5) -0.26994(13) 0.0487(8) Uani d . 1 1
N N10B 0.5977(2) -0.0100(5) -0.31289(13) 0.0468(9) Uani d D 1 1
C C11B 0.6254(2) 0.1164(6) -0.34475(14) 0.0440(9) Uani d . 1 1
C C12B 0.6703(2) 0.0412(5) -0.38801(15) 0.0458(9) Uani d . 1 1
H H12C 0.6403 0.0597 -0.4178 0.055 Uiso calc R 1 1
H H12D 0.7179 0.1134 -0.3913 0.055 Uiso calc R 1 1
C C13B 0.7364(2) -0.2279(5) -0.41863(14) 0.0428(9) Uani d . 1 1
O O11B 0.61664(19) 0.2887(4) -0.34142(11) 0.0640(8) Uani d . 1 1
O O12B 0.68813(15) -0.1539(3) -0.38294(9) 0.0482(6) Uani d . 1 1
C C14B 0.7616(2) -0.4145(6) -0.41022(15) 0.0513(10) Uani d . 1 1
H H14B 0.7457 -0.4797 -0.3822 0.062 Uiso calc R 1 1
C C15B 0.8093(3) -0.5007(6) -0.44298(19) 0.0552(12) Uani d . 1 1
H H15B 0.8250 -0.6261 -0.4374 0.066 Uiso calc R 1 1
C C16B 0.8360(2) -0.4036(6) -0.48580(16) 0.0530(10) Uani d . 1 1
C C17B 0.8876(3) -0.4868(9) -0.5205(2) 0.0770(17) Uani d . 1 1
H H17B 0.9044 -0.6120 -0.5163 0.092 Uiso calc R 1 1
C C18B 0.9122(3) -0.3839(10) -0.5597(2) 0.0901(18) Uani d . 1 1
H H18B 0.9465 -0.4389 -0.5819 0.108 Uiso calc R 1 1
C C19B 0.8870(3) -0.1978(9) -0.5674(2) 0.0816(16) Uani d . 1 1
H H19B 0.9039 -0.1302 -0.5948 0.098 Uiso calc R 1 1
C C20B 0.8381(3) -0.1149(7) -0.53511(17) 0.0649(12) Uani d . 1 1
H H20B 0.8219 0.0102 -0.5405 0.078 Uiso calc R 1 1
C C21B 0.8109(2) -0.2146(6) -0.49328(14) 0.0492(9) Uani d . 1 1
C C22B 0.7597(2) -0.1282(5) -0.45945(15) 0.0451(9) Uani d . 1 1
H H22B 0.7419 -0.0045 -0.4648 0.054 Uiso calc R 1 1
H H10A 0.3612(19) 0.3556(19) -0.0309(14) 0.035(10) Uiso d D 1 1
H H10B 0.609(2) -0.131(2) -0.3160(16) 0.052(12) Uiso d D 1 1
H H7B 0.394(3) -0.026(5) -0.043(2) 0.10(2) Uiso d D 1 1
H H7A 0.126(3) 0.530(3) -0.290(2) 0.12(3) Uiso d D 1 1

loop_
_atom_site_aniso_label
_atom_site_aniso_U_11
_atom_site_aniso_U_22
_atom_site_aniso_U_33
_atom_site_aniso_U_12
_atom_site_aniso_U_13
_atom_site_aniso_U_23
C1A 0.046(2) 0.057(3) 0.047(3) -0.0035(19) -0.0026(18) 0.002(2)
C2A 0.082(3) 0.056(3) 0.071(3) 0.006(2) -0.033(3) -0.001(2)
C3A 0.100(4) 0.055(3) 0.068(3) 0.005(2) -0.033(3) -0.006(2)
C4A 0.062(3) 0.054(2) 0.048(3) -0.010(2) -0.014(2) 0.004(2)
C6A 0.063(3) 0.057(2) 0.043(3) 0.003(2) 0.002(2) -0.003(2)
C5A 0.056(2) 0.054(2) 0.050(3) 0.0053(19) -0.0005(19) 0.011(2)
O7A 0.109(3) 0.060(2) 0.061(2) -0.0103(19) -0.036(2) 0.0106(18)
C8A 0.053(2) 0.057(2) 0.044(2) -0.0005(19) -0.0018(18) 0.006(2)
N9A 0.057(2) 0.058(2) 0.038(2) -0.0010(16) 0.0012(16) 0.0027(17)
N10A 0.054(2) 0.045(2) 0.035(2) 0.0009(15) -0.0021(16) 0.0023(16)
C11A 0.057(2) 0.049(2) 0.032(2) 0.0011(18) 0.0111(17) 0.0004(19)
O11A 0.101(2) 0.0446(16) 0.0455(17) 0.0172(15) 0.0071(16) -0.0022(14)
O12A 0.0599(16) 0.0472(15) 0.0413(15) 0.0050(12) -0.0073(13) -0.0036(13)
C12A 0.058(2) 0.050(2) 0.036(2) -0.0013(18) 0.0018(19) -0.0048(19)
C13A 0.043(2) 0.055(2) 0.035(2) 0.0013(17) 0.0010(16) 0.0016(18)
C14A 0.056(2) 0.057(3) 0.047(3) 0.002(2) 0.006(2) -0.002(2)
C15A 0.058(3) 0.061(3) 0.071(4) 0.015(2) 0.014(3) 0.012(3)
C16A 0.042(2) 0.085(3) 0.047(3) 0.004(2) 0.0051(19) 0.014(2)
C17A 0.057(3) 0.112(4) 0.076(4) 0.018(3) 0.005(3) 0.028(3)
C18A 0.060(3) 0.158(6) 0.059(4) 0.009(4) -0.016(3) 0.025(4)
C19A 0.061(3) 0.130(5) 0.069(3) -0.011(3) -0.013(3) 0.005(4)
C20A 0.061(3) 0.096(4) 0.049(3) -0.012(2) -0.007(2) 0.007(3)
C21A 0.043(2) 0.073(3) 0.039(2) -0.0045(19) 0.0028(17) 0.005(2)
C22A 0.050(2) 0.058(2) 0.040(2) -0.0047(17) 0.0019(18) 0.0021(19)
C1B 0.048(2) 0.056(3) 0.046(3) -0.0055(18) 0.0061(18) -0.008(2)
C2B 0.080(3) 0.053(3) 0.047(3) -0.014(2) 0.001(2) -0.012(2)
C3B 0.074(3) 0.052(2) 0.042(2) -0.008(2) 0.004(2) 0.000(2)
C4B 0.056(2) 0.058(3) 0.043(2) 0.0069(19) 0.008(2) 0.000(2)
C5B 0.087(3) 0.055(3) 0.063(3) -0.007(2) 0.023(3) -0.016(2)
C6B 0.075(3) 0.052(3) 0.065(3) -0.010(2) 0.026(2) -0.007(2)
O7B 0.098(3) 0.057(2) 0.052(2) 0.0083(18) 0.0201(17) -0.0010(17)
C8B 0.057(2) 0.057(2) 0.045(2) -0.0069(19) 0.0052(19) -0.010(2)
N9B 0.0492(19) 0.057(2) 0.040(2) -0.0007(16) 0.0070(16) -0.0064(16)
N10B 0.055(2) 0.047(2) 0.038(2) 0.0013(15) 0.0037(16) -0.0056(16)
C11B 0.053(2) 0.046(2) 0.033(2) 0.0033(17) -0.0060(17) -0.0015(18)
C12B 0.054(2) 0.049(2) 0.034(2) -0.0003(17) 0.0010(19) 0.0036(18)
C13B 0.043(2) 0.050(2) 0.036(2) -0.0021(17) -0.0034(15) -0.0031(18)
O11B 0.107(2) 0.0440(16) 0.0407(17) 0.0083(15) 0.0065(16) 0.0015(13)
O12B 0.0604(17) 0.0442(15) 0.0400(15) 0.0033(12) 0.0093(12) 0.0018(13)
C14B 0.054(2) 0.055(2) 0.045(3) 0.0036(19) -0.0071(19) 0.0054(19)
C15B 0.055(3) 0.053(3) 0.057(3) 0.0107(19) -0.013(2) -0.004(2)
C16B 0.039(2) 0.069(3) 0.051(3) 0.0026(18) -0.0093(18) -0.011(2)
C17B 0.051(3) 0.108(4) 0.072(4) 0.021(3) -0.004(3) -0.025(3)
C18B 0.058(3) 0.142(5) 0.071(4) 0.010(3) 0.019(3) -0.028(4)
C19B 0.064(3) 0.117(5) 0.064(3) -0.010(3) 0.020(3) -0.005(3)
C20B 0.061(3) 0.080(3) 0.054(3) -0.011(2) 0.008(2) 0.000(2)
C21B 0.042(2) 0.065(3) 0.041(2) -0.0069(18) -0.0033(17) -0.0069(19)
C22B 0.045(2) 0.048(2) 0.042(2) -0.0014(17) -0.0002(17) -0.0015(19)

loop_
_atom_type_symbol
_atom_type_description
_atom_type_scat_dispersion_real
_atom_type_scat_dispersion_imag
_atom_type_scat_source
C C 0.0033 0.0000 'International Tables Vol C Tables 4.2.6.8 and 6.1.1.4'
H H 0.0000 0.0000 'International Tables Vol C Tables 4.2.6.8 and 6.1.1.4'
N N 0.0061 0.0000 'International Tables Vol C Tables 4.2.6.8 and 6.1.1.4'
O O 0.0106 0.0000 'International Tables Vol C Tables 4.2.6.8 and 6.1.1.4'

loop_
_geom_angle_atom_site_label_1
_geom_angle_atom_site_label_2
_geom_angle_atom_site_label_3
_geom_angle
C6A C1A C2A 118.9(4)
C6A C1A C8A 123.9(4)
C2A C1A C8A 117.2(4)
C3A C2A C1A 120.9(4)
C3A C2A H2A 119.5
C1A C2A H2A 119.5
C2A C3A C4A 119.8(4)
C2A C3A H3A 120.1
C4A C3A H3A 120.1
C5A C4A O7A 123.6(4)
C5A C4A C3A 120.1(4)
O7A C4A C3A 116.3(4)
C1A C6A C5A 120.3(4)
C1A C6A H6A 119.8
C5A C6A H6A 119.8
C4A C5A C6A 119.9(4)
C4A C5A H5A 120.0
C6A C5A H5A 120.0
C4A O7A H7A 107(4)
N9A C8A C1A 122.9(4)
N9A C8A H8A 118.6
C1A C8A H8A 118.6
C8A N9A N10A 113.5(3)
C11A N10A N9A 119.9(3)
C11A N10A H10A 124(3)
N9A N10A H10A 116(3)
O11A C11A N10A 124.0(4)
O11A C11A C12A 118.9(4)
N10A C11A C12A 117.0(4)
C13A O12A C12A 115.7(3)
O12A C12A C11A 112.4(3)
O12A C12A H12A 109.1
C11A C12A H12A 109.1
O12A C12A H12B 109.1
C11A C12A H12B 109.1
H12A C12A H12B 107.8
C22A C13A O12A 124.3(3)
C22A C13A C14A 121.0(4)
O12A C13A C14A 114.6(3)
C15A C14A C13A 119.1(4)
C15A C14A H14A 120.5
C13A C14A H14A 120.5
C14A C15A C16A 121.3(4)
C14A C15A H15A 119.3
C16A C15A H15A 119.3
C21A C16A C15A 118.8(4)
C21A C16A C17A 118.4(5)
C15A C16A C17A 122.8(5)
C18A C17A C16A 120.0(5)
C18A C17A H17A 120.0
C16A C17A H17A 120.0
C17A C18A C19A 121.8(5)
C17A C18A H18A 119.1
C19A C18A H18A 119.1
C20A C19A C18A 119.3(5)
C20A C19A H19A 120.3
C18A C19A H19A 120.3
C19A C20A C21A 120.7(5)
C19A C20A H20A 119.7
C21A C20A H20A 119.7
C16A C21A C22A 119.4(4)
C16A C21A C20A 119.8(4)
C22A C21A C20A 120.7(4)
C13A C22A C21A 120.3(4)
C13A C22A H22A 119.9
C21A C22A H22A 119.9
C2B C1B C6B 117.8(4)
C2B C1B C8B 118.9(4)
C6B C1B C8B 123.2(4)
C1B C2B C3B 122.1(4)
C1B C2B H2B 119.0
C3B C2B H2B 119.0
C4B C3B C2B 119.4(4)
C4B C3B H3B 120.3
C2B C3B H3B 120.3
O7B C4B C5B 117.9(4)
O7B C4B C3B 122.7(4)
C5B C4B C3B 119.3(4)
C4B C5B C6B 120.8(4)
C4B C5B H5B 119.6
C6B C5B H5B 119.6
C1B C6B C5B 120.5(4)
C1B C6B H6B 119.8
C5B C6B H6B 119.8
C4B O7B H7B 110(4)
N9B C8B C1B 121.2(4)
N9B C8B H8B 119.4
C1B C8B H8B 119.4
C8B N9B N10B 115.0(3)
C11B N10B N9B 118.8(3)
C11B N10B H10B 120(3)
N9B N10B H10B 120(3)
O11B C11B N10B 124.5(4)
O11B C11B C12B 117.9(4)
N10B C11B C12B 117.6(3)
O12B C12B C11B 112.1(3)
O12B C12B H12C 109.2
C11B C12B H12C 109.2
O12B C12B H12D 109.2
C11B C12B H12D 109.2
H12C C12B H12D 107.9
C22B C13B O12B 123.7(3)
C22B C13B C14B 121.1(4)
O12B C13B C14B 115.2(3)
C13B O12B C12B 115.3(3)
C15B C14B C13B 120.0(4)
C15B C14B H14B 120.0
C13B C14B H14B 120.0
C14B C15B C16B 121.4(4)
C14B C15B H15B 119.3
C16B C15B H15B 119.3
C21B C16B C17B 118.9(5)
C21B C16B C15B 117.8(4)
C17B C16B C15B 123.3(4)
C18B C17B C16B 120.0(5)
C18B C17B H17B 120.0
C16B C17B H17B 120.0
C17B C18B C19B 121.2(5)
C17B C18B H18B 119.4
C19B C18B H18B 119.4
C20B C19B C18B 120.1(5)
C20B C19B H19B 119.9
C18B C19B H19B 119.9
C19B C20B C21B 121.2(5)
C19B C20B H20B 119.4
C21B C20B H20B 119.4
C16B C21B C22B 120.1(4)
C16B C21B C20B 118.5(4)
C22B C21B C20B 121.4(4)
C13B C22B C21B 119.6(3)
C13B C22B H22B 120.2
C21B C22B H22B 120.2

loop_
_geom_bond_atom_site_label_1
_geom_bond_atom_site_label_2
_geom_bond_distance
C1A C6A 1.371(6)
C1A C2A 1.380(6)
C1A C8A 1.464(5)
C2A C3A 1.375(6)
C2A H2A 0.9300
C3A C4A 1.375(6)
C3A H3A 0.9300
C4A C5A 1.364(6)
C4A O7A 1.369(5)
C6A C5A 1.393(6)
C6A H6A 0.9300
C5A H5A 0.9300
O7A H7A 0.825(11)
C8A N9A 1.275(5)
C8A H8A 0.9300
N9A N10A 1.391(5)
N10A C11A 1.333(5)
N10A H10A 0.861(10)
C11A O11A 1.231(4)
C11A C12A 1.492(6)
O12A C13A 1.377(4)
O12A C12A 1.410(4)
C12A H12A 0.9700
C12A H12B 0.9700
C13A C22A 1.362(5)
C13A C14A 1.405(6)
C14A C15A 1.371(7)
C14A H14A 0.9300
C15A C16A 1.406(7)
C15A H15A 0.9300
C16A C21A 1.403(6)
C16A C17A 1.423(7)
C17A C18A 1.366(8)
C17A H17A 0.9300
C18A C19A 1.397(8)
C18A H18A 0.9300
C19A C20A 1.364(7)
C19A H19A 0.9300
C20A C21A 1.421(6)
C20A H20A 0.9300
C21A C22A 1.409(5)
C22A H22A 0.9300
C1B C2B 1.377(6)
C1B C6B 1.377(6)
C1B C8B 1.454(6)
C2B C3B 1.382(6)
C2B H2B 0.9300
C3B C4B 1.372(6)
C3B H3B 0.9300
C4B O7B 1.364(5)
C4B C5B 1.372(6)
C5B C6B 1.385(6)
C5B H5B 0.9300
C6B H6B 0.9300
O7B H7B 0.826(11)
C8B N9B 1.267(5)
C8B H8B 0.9300
N9B N10B 1.405(5)
N10B C11B 1.327(5)
N10B H10B 0.868(10)
C11B O11B 1.218(4)
C11B C12B 1.504(5)
C12B O12B 1.405(4)
C12B H12C 0.9700
C12B H12D 0.9700
C13B C22B 1.370(5)
C13B O12B 1.380(4)
C13B C14B 1.395(5)
C14B C15B 1.355(6)
C14B H14B 0.9300
C15B C16B 1.424(7)
C15B H15B 0.9300
C16B C21B 1.406(6)
C16B C17B 1.422(6)
C17B C18B 1.353(8)
C17B H17B 0.9300
C18B C19B 1.388(8)
C18B H18B 0.9300
C19B C20B 1.349(7)
C19B H19B 0.9300
C20B C21B 1.413(6)
C20B H20B 0.9300
C21B C22B 1.412(5)
C22B H22B 0.9300

loop_
_geom_hbond_atom_site_label_D
_geom_hbond_atom_site_label_H
_geom_hbond_atom_site_label_A
_geom_hbond_site_symmetry_A
_geom_hbond_distance_DH
_geom_hbond_distance_HA
_geom_hbond_distance_DA
_geom_hbond_angle_DHA
_geom_hbond_publ_flag
O7A H7A O11B 3_465 0.82(3) 1.89(4) 2.613(5) 145(5) yes
O7B H7B O11A 1_545 0.83(4) 1.82(4) 2.642(4) 170(4) yes
N10B H10B O7A 3_555 0.87(2) 2.25(2) 3.036(5) 151.0(10) yes
C3B H3B N9A 1_545 0.93 2.46 3.368(6) 166 yes
C12A H12B O11B 2_665 0.97 2.58 3.463(5) 151 yes
C22A H22A O11B 2_665 0.93 2.60 3.391(5) 144 yes
C22B H22B O11A 2_664 0.93 2.56 3.390(5) 149 yes

loop_
_geom_torsion_atom_site_label_1
_geom_torsion_atom_site_label_2
_geom_torsion_atom_site_label_3
_geom_torsion_atom_site_label_4
_geom_torsion
C6A C1A C2A C3A -0.1(8)
C8A C1A C2A C3A -179.7(5)
C1A C2A C3A C4A -1.0(8)
C2A C3A C4A C5A 1.3(8)
C2A C3A C4A O7A -178.4(5)
C2A C1A C6A C5A 0.8(6)
C8A C1A C6A C5A -179.7(4)
O7A C4A C5A C6A 179.1(4)
C3A C4A C5A C6A -0.6(7)
C1A C6A C5A C4A -0.4(6)
C6A C1A C8A N9A -10.6(6)
C2A C1A C8A N9A 169.0(4)
C1A C8A N9A N10A -176.5(3)
C8A N9A N10A C11A -178.3(4)
N9A N10A C11A O11A 3.8(6)
N9A N10A C11A C12A -177.4(3)
C13A O12A C12A C11A 175.5(3)
O11A C11A C12A O12A -175.8(3)
N10A C11A C12A O12A 5.3(5)
C12A O12A C13A C22A 6.7(5)
C12A O12A C13A C14A -171.3(3)
C22A C13A C14A C15A 1.4(6)
O12A C13A C14A C15A 179.6(4)
C13A C14A C15A C16A -2.3(6)
C14A C15A C16A C21A 1.7(6)
C14A C15A C16A C17A -177.6(4)
C21A C16A C17A C18A -1.4(7)
C15A C16A C17A C18A 177.9(5)
C16A C17A C18A C19A 0.5(8)
C17A C18A C19A C20A 0.5(9)
C18A C19A C20A C21A -0.4(8)
C15A C16A C21A C22A -0.3(6)
C17A C16A C21A C22A 179.1(4)
C15A C16A C21A C20A -177.9(4)
C17A C16A C21A C20A 1.5(6)
C19A C20A C21A C16A -0.6(6)
C19A C20A C21A C22A -178.2(4)
O12A C13A C22A C21A -177.9(3)
C14A C13A C22A C21A 0.0(6)
C16A C21A C22A C13A -0.6(6)
C20A C21A C22A C13A 177.0(4)
C6B C1B C2B C3B -2.3(7)
C8B C1B C2B C3B 176.7(4)
C1B C2B C3B C4B -1.0(7)
C2B C3B C4B O7B -178.0(4)
C2B C3B C4B C5B 3.6(7)
O7B C4B C5B C6B 178.5(4)
C3B C4B C5B C6B -3.0(7)
C2B C1B C6B C5B 2.9(7)
C8B C1B C6B C5B -176.1(4)
C4B C5B C6B C1B -0.3(7)
C2B C1B C8B N9B -178.9(4)
C6B C1B C8B N9B 0.0(7)
C1B C8B N9B N10B 174.3(4)
C8B N9B N10B C11B 170.0(4)
N9B N10B C11B O11B -5.7(6)
N9B N10B C11B C12B 174.6(3)
O11B C11B C12B O12B 169.2(3)
N10B C11B C12B O12B -11.0(5)
C22B C13B O12B C12B -6.8(5)
C14B C13B O12B C12B 172.4(3)
C11B C12B O12B C13B -173.3(3)
C22B C13B C14B C15B -0.7(6)
O12B C13B C14B C15B -179.9(4)
C13B C14B C15B C16B 1.3(6)
C14B C15B C16B C21B -0.3(6)
C14B C15B C16B C17B 178.4(4)
C21B C16B C17B C18B 0.5(7)
C15B C16B C17B C18B -178.2(5)
C16B C17B C18B C19B -1.1(8)
C17B C18B C19B C20B 1.1(9)
C18B C19B C20B C21B -0.5(8)
C17B C16B C21B C22B -180.0(4)
C15B C16B C21B C22B -1.2(5)
C17B C16B C21B C20B 0.0(6)
C15B C16B C21B C20B 178.8(4)
C19B C20B C21B C16B 0.0(6)
C19B C20B C21B C22B 180.0(4)
O12B C13B C22B C21B 178.3(3)
C14B C13B C22B C21B -0.9(5)
C16B C21B C22B C13B 1.8(5)
C20B C21B C22B C13B -178.2(4)

loop_
_cod_related_entry_id
_cod_related_entry_database
_cod_related_entry_code
1 ChemSpider 12117551
